data_2221008
loop_
_publ_author_name
'Roopan, S. Mohana'
'Hathwar, Venkatesha R.'
'Kumar, A. Sudheer'
'Malathi, N.'
'Khan, F. Nawaz'

_publ_section_title
;
 <i>N</i>-Phenylnicotinamide
;
_journal_coeditor_code BT2869
_journal_issue 3
_journal_name_full 'Acta Crystallographica Section E'
_journal_page_first o571
_journal_paper_doi 10.1107/S1600536809004863
_journal_volume 65
_journal_year 2009
_chemical_formula_iupac 'C12 H10 N2 O'
_chemical_formula_moiety 'C12 H10 N2 O'
_chemical_formula_sum 'C12 H10 N2 O'
_chemical_formula_weight 198.22
_chemical_name_systematic
;
<i>N</i>-Phenylnicotinamide
;
_space_group_IT_number 15
_symmetry_cell_setting monoclinic
_symmetry_space_group_name_Hall '-C 2yc'
_symmetry_space_group_name_H-M 'C 1 2/c 1'
_atom_sites_solution_hydrogens geom
_atom_sites_solution_primary direct
_atom_sites_solution_secondary difmap
_cell_angle_alpha 90
_cell_angle_beta 103.746(4)
_cell_angle_gamma 90
_cell_formula_units_Z 8
_cell_length_a 18.732(4)
_cell_length_b 5.2766(11)
_cell_length_c 20.248(4)
_cell_measurement_reflns_used 829
_cell_measurement_temperature 290(2)
_cell_measurement_theta_max 24.37
_cell_measurement_theta_min 1.98
_cell_volume 1944.0(7)
_computing_cell_refinement 'SAINT (Bruker, 2004)'
_computing_data_collection 'SMART (Bruker, 2004)'
_computing_data_reduction 'SAINT (Bruker, 2004)'
_computing_molecular_graphics 'ORTEP-3 (Farrugia, 1999) and PLATON (Spek, 2009)'
_computing_publication_material 'PLATON (Spek, 2009)'
_computing_structure_refinement 'SHELXL97 (Sheldrick, 2008)'
_computing_structure_solution 'SHELXS90 (Sheldrick, 2008)'
_diffrn_ambient_temperature 290(2)
_diffrn_measured_fraction_theta_full 0.999
_diffrn_measured_fraction_theta_max 0.999
_diffrn_measurement_device_type 'Bruker SMART CCD area-detector'
_diffrn_measurement_method '\f and \w'
_diffrn_radiation_monochromator graphite
_diffrn_radiation_source 'fine-focus sealed tube'
_diffrn_radiation_type MoK\a
_diffrn_radiation_wavelength 0.71073
_diffrn_reflns_av_R_equivalents 0.0393
_diffrn_reflns_av_sigmaI/netI 0.0390
_diffrn_reflns_limit_h_max 21
_diffrn_reflns_limit_h_min -22
_diffrn_reflns_limit_k_max 6
_diffrn_reflns_limit_k_min -6
_diffrn_reflns_limit_l_max 24
_diffrn_reflns_limit_l_min -24
_diffrn_reflns_number 6923
_diffrn_reflns_theta_full 25.49
_diffrn_reflns_theta_max 25.49
_diffrn_reflns_theta_min 2.07
_diffrn_standards_number 0
_exptl_absorpt_coefficient_mu 0.089
_exptl_absorpt_correction_T_max 0.9903
_exptl_absorpt_correction_T_min 0.9168
_exptl_absorpt_correction_type multi-scan
_exptl_absorpt_process_details '(SADABS; Sheldrick, 1996)'
_exptl_crystal_colour colourless
_exptl_crystal_density_diffrn 1.355
_exptl_crystal_density_method 'not measured'
_exptl_crystal_description cylindrical
_exptl_crystal_F_000 832
_exptl_crystal_size_max 0.23
_exptl_crystal_size_mid 0.15
_exptl_crystal_size_min 0.11
_refine_diff_density_max 0.191
_refine_diff_density_min -0.206
_refine_ls_extinction_method none
_refine_ls_goodness_of_fit_ref 1.031
_refine_ls_hydrogen_treatment mixed
_refine_ls_matrix_type full
_refine_ls_number_parameters 140
_refine_ls_number_reflns 1813
_refine_ls_number_restraints 0
_refine_ls_restrained_S_all 1.031
_refine_ls_R_factor_all 0.0774
_refine_ls_R_factor_gt 0.0487
_refine_ls_shift/su_max 0.000
_refine_ls_shift/su_mean 0.000
_refine_ls_structure_factor_coef Fsqd
_refine_ls_weighting_details 'calc w = 1/[\s^2^(Fo^2^)+(0.0469P)^2^+0.7301P] where P=(Fo^2^+2Fc^2^)/3'
_refine_ls_weighting_scheme calc
_refine_ls_wR_factor_gt 0.1016
_refine_ls_wR_factor_ref 0.1117
_reflns_number_gt 1287
_reflns_number_total 1813
_reflns_threshold_expression I>2\s(I)
_cod_data_source_file bt2869.cif
_cod_data_source_block I
_cod_original_sg_symbol_H-M 'C 2/c'
_cod_database_code 2221008
_cod_database_fobs_code 2221008

loop_
_symmetry_equiv_pos_site_id
_symmetry_equiv_pos_as_xyz
1 x,y,z
2 -x,y,1/2-z
3 -x,-y,-z
4 x,-y,1/2+z
5 1/2+x,1/2+y,z
6 1/2-x,1/2+y,1/2-z
7 1/2-x,1/2-y,-z
8 1/2+x,1/2-y,1/2+z

loop_
_atom_site_type_symbol
_atom_site_label
_atom_site_fract_x
_atom_site_fract_y
_atom_site_fract_z
_atom_site_U_iso_or_equiv
_atom_site_adp_type
_atom_site_calc_flag
_atom_site_refinement_flags
_atom_site_occupancy
_atom_site_disorder_assembly
_atom_site_disorder_group
O O1 0.70535(8) 0.6222(2) 0.07461(7) 0.0535(5) Uani d . 1 . .
N N1 0.50992(9) 0.7693(3) -0.06750(9) 0.0510(5) Uani d . 1 . .
N N2 0.72283(9) 1.0437(3) 0.09527(8) 0.0403(4) Uani d . 1 . .
H H2N 0.7016(12) 1.196(5) 0.0809(11) 0.075(8) Uiso d . 1 . .
C C1 0.78193(10) 1.0299(3) 0.15450(9) 0.0343(5) Uani d . 1 . .
C C2 0.83422(11) 0.8400(4) 0.16449(10) 0.0430(5) Uani d . 1 . .
H H2 0.8316 0.7127 0.1322 0.052 Uiso calc R 1 . .
C C3 0.89028(11) 0.8406(4) 0.22253(10) 0.0480(6) Uani d . 1 . .
H H3 0.9255 0.7128 0.2292 0.058 Uiso calc R 1 . .
C C4 0.89503(12) 1.0271(4) 0.27086(11) 0.0480(6) Uani d . 1 . .
H H4 0.9327 1.0250 0.3102 0.058 Uiso calc R 1 . .
C C5 0.84308(11) 1.2170(4) 0.26008(10) 0.0465(6) Uani d . 1 . .
H H5 0.8460 1.3451 0.2922 0.056 Uiso calc R 1 . .
C C6 0.78691(11) 1.2189(4) 0.20234(9) 0.0403(5) Uani d . 1 . .
H H6 0.7522 1.3482 0.1955 0.048 Uiso calc R 1 . .
C C7 0.68817(11) 0.8434(3) 0.05987(9) 0.0380(5) Uani d . 1 . .
C C8 0.62589(10) 0.9088(3) 0.00086(9) 0.0342(5) Uani d . 1 . .
C C9 0.62425(11) 1.1201(3) -0.03994(9) 0.0392(5) Uani d . 1 . .
H H9 0.6620 1.2387 -0.0303 0.047 Uiso calc R 1 . .
C C10 0.56564(11) 1.1513(4) -0.09499(10) 0.0458(5) Uani d . 1 . .
H H10 0.5633 1.2900 -0.1238 0.055 Uiso calc R 1 . .
C C11 0.51068(12) 0.9730(4) -0.10646(10) 0.0489(6) Uani d . 1 . .
H H11 0.4714 0.9955 -0.1439 0.059 Uiso calc R 1 . .
C C12 0.56755(11) 0.7414(4) -0.01519(10) 0.0427(5) Uani d . 1 . .
H H12 0.5687 0.6000 0.0125 0.051 Uiso calc R 1 . .

loop_
_atom_site_aniso_label
_atom_site_aniso_U_11
_atom_site_aniso_U_22
_atom_site_aniso_U_33
_atom_site_aniso_U_12
_atom_site_aniso_U_13
_atom_site_aniso_U_23
O1 0.0640(10) 0.0257(7) 0.0580(9) 0.0019(7) -0.0108(8) 0.0037(6)
N1 0.0437(11) 0.0428(10) 0.0586(12) -0.0019(8) -0.0036(10) -0.0025(9)
N2 0.0454(11) 0.0298(9) 0.0410(10) 0.0004(8) 0.0012(8) -0.0012(7)
C1 0.0331(11) 0.0339(10) 0.0336(10) -0.0032(8) 0.0036(9) 0.0021(8)
C2 0.0419(12) 0.0383(11) 0.0455(12) -0.0003(9) 0.0038(10) -0.0076(9)
C3 0.0403(12) 0.0385(11) 0.0590(14) 0.0078(9) -0.0006(11) 0.0027(10)
C4 0.0416(13) 0.0482(12) 0.0454(12) -0.0047(10) -0.0070(10) 0.0019(10)
C5 0.0513(14) 0.0401(12) 0.0437(12) -0.0049(10) 0.0028(11) -0.0094(9)
C6 0.0403(12) 0.0344(10) 0.0431(12) 0.0012(9) 0.0036(10) -0.0019(9)
C7 0.0433(12) 0.0308(10) 0.0392(11) -0.0019(9) 0.0083(9) -0.0010(8)
C8 0.0347(11) 0.0349(10) 0.0318(10) 0.0022(9) 0.0052(9) -0.0020(8)
C9 0.0383(11) 0.0364(10) 0.0403(11) -0.0026(9) 0.0039(10) -0.0027(9)
C10 0.0512(14) 0.0365(11) 0.0460(12) 0.0057(10) 0.0042(11) 0.0048(9)
C11 0.0449(13) 0.0468(12) 0.0456(12) 0.0093(10) -0.0076(10) -0.0033(10)
C12 0.0441(13) 0.0342(11) 0.0464(12) -0.0007(9) 0.0038(11) 0.0021(9)

loop_
_atom_type_symbol
_atom_type_description
_atom_type_scat_dispersion_real
_atom_type_scat_dispersion_imag
_atom_type_scat_source
O O 0.0106 0.0060 'International Tables Vol C Tables 4.2.6.8 and 6.1.1.4'
N N 0.0061 0.0033 'International Tables Vol C Tables 4.2.6.8 and 6.1.1.4'
H H 0.0000 0.0000 'International Tables Vol C Tables 4.2.6.8 and 6.1.1.4'
C C 0.0033 0.0016 'International Tables Vol C Tables 4.2.6.8 and 6.1.1.4'

loop_
_geom_angle_atom_site_label_1
_geom_angle_atom_site_label_2
_geom_angle_atom_site_label_3
_geom_angle_site_symmetry_1
_geom_angle_site_symmetry_3
_geom_angle
_geom_angle_publ_flag
C12 N1 C11 . . 116.06(18) ?
C7 N2 C1 . . 125.70(17) ?
C7 N2 H2N . . 113.6(14) ?
C1 N2 H2N . . 120.3(14) ?
C6 C1 C2 . . 119.65(17) ?
C6 C1 N2 . . 117.58(17) ?
C2 C1 N2 . . 122.76(17) ?
C3 C2 C1 . . 119.56(18) ?
C3 C2 H2 . . 120.2 ?
C1 C2 H2 . . 120.2 ?
C4 C3 C2 . . 121.05(19) ?
C4 C3 H3 . . 119.5 ?
C2 C3 H3 . . 119.5 ?
C3 C4 C5 . . 118.93(19) ?
C3 C4 H4 . . 120.5 ?
C5 C4 H4 . . 120.5 ?
C6 C5 C4 . . 120.61(19) ?
C6 C5 H5 . . 119.7 ?
C4 C5 H5 . . 119.7 ?
C5 C6 C1 . . 120.20(18) ?
C5 C6 H6 . . 119.9 ?
C1 C6 H6 . . 119.9 ?
O1 C7 N2 . . 123.27(18) ?
O1 C7 C8 . . 121.46(17) ?
N2 C7 C8 . . 115.27(16) ?
C12 C8 C9 . . 118.05(17) ?
C12 C8 C7 . . 117.55(17) ?
C9 C8 C7 . . 124.36(17) ?
C10 C9 C8 . . 118.71(18) ?
C10 C9 H9 . . 120.6 ?
C8 C9 H9 . . 120.6 ?
C11 C10 C9 . . 118.47(19) ?
C11 C10 H10 . . 120.8 ?
C9 C10 H10 . . 120.8 ?
N1 C11 C10 . . 124.37(19) ?
N1 C11 H11 . . 117.8 ?
C10 C11 H11 . . 117.8 ?
N1 C12 C8 . . 124.33(18) ?
N1 C12 H12 . . 117.8 ?
C8 C12 H12 . . 117.8 ?

loop_
_geom_bond_atom_site_label_1
_geom_bond_atom_site_label_2
_geom_bond_site_symmetry_2
_geom_bond_distance
_geom_bond_publ_flag
O1 C7 . 1.228(2) ?
N1 C12 . 1.329(2) ?
N1 C11 . 1.335(3) ?
N2 C7 . 1.354(2) ?
N2 C1 . 1.428(2) ?
N2 H2N . 0.91(2) ?
C1 C6 . 1.378(3) ?
C1 C2 . 1.382(3) ?
C2 C3 . 1.377(3) ?
C2 H2 . 0.9300 ?
C3 C4 . 1.376(3) ?
C3 H3 . 0.9300 ?
C4 C5 . 1.378(3) ?
C4 H4 . 0.9300 ?
C5 C6 . 1.375(3) ?
C5 H5 . 0.9300 ?
C6 H6 . 0.9300 ?
C7 C8 . 1.498(3) ?
C8 C12 . 1.382(3) ?
C8 C9 . 1.384(2) ?
C9 C10 . 1.376(3) ?
C9 H9 . 0.9300 ?
C10 C11 . 1.373(3) ?
C10 H10 . 0.9300 ?
C11 H11 . 0.9300 ?
C12 H12 . 0.9300 ?

loop_
_geom_hbond_atom_site_label_D
_geom_hbond_atom_site_label_H
_geom_hbond_atom_site_label_A
_geom_hbond_site_symmetry_A
_geom_hbond_distance_DH
_geom_hbond_distance_HA
_geom_hbond_distance_DA
_geom_hbond_angle_DHA
_geom_hbond_publ_flag
N2 H2N O1 1_565 0.91(3) 2.26(3) 3.088(2) 152(2) yes

loop_
_geom_torsion_atom_site_label_1
_geom_torsion_atom_site_label_2
_geom_torsion_atom_site_label_3
_geom_torsion_atom_site_label_4
_geom_torsion_site_symmetry_1
_geom_torsion_site_symmetry_2
_geom_torsion_site_symmetry_3
_geom_torsion_site_symmetry_4
_geom_torsion
_geom_torsion_publ_flag
C7 N2 C1 C6 . . . . -148.13(19) ?
C7 N2 C1 C2 . . . . 33.3(3) ?
C6 C1 C2 C3 . . . . 0.7(3) ?
N2 C1 C2 C3 . . . . 179.18(18) ?
C1 C2 C3 C4 . . . . 0.1(3) ?
C2 C3 C4 C5 . . . . -0.8(3) ?
C3 C4 C5 C6 . . . . 0.7(3) ?
C4 C5 C6 C1 . . . . 0.1(3) ?
C2 C1 C6 C5 . . . . -0.8(3) ?
N2 C1 C6 C5 . . . . -179.35(17) ?
C1 N2 C7 O1 . . . . -1.5(3) ?
C1 N2 C7 C8 . . . . 177.91(17) ?
O1 C7 C8 C12 . . . . 31.6(3) ?
N2 C7 C8 C12 . . . . -147.87(18) ?
O1 C7 C8 C9 . . . . -145.9(2) ?
N2 C7 C8 C9 . . . . 34.6(3) ?
C12 C8 C9 C10 . . . . -1.2(3) ?
C7 C8 C9 C10 . . . . 176.34(18) ?
C8 C9 C10 C11 . . . . 1.0(3) ?
C12 N1 C11 C10 . . . . -1.0(3) ?
C9 C10 C11 N1 . . . . 0.2(3) ?
C11 N1 C12 C8 . . . . 0.8(3) ?
C9 C8 C12 N1 . . . . 0.3(3) ?
C7 C8 C12 N1 . . . . -177.39(19) ?

loop_
_cod_related_entry_id
_cod_related_entry_database
_cod_related_entry_code
1 ChemSpider 67050
